data_2002658
loop_
_publ_author_name
'Teichert, A'
'Mueller-Buschbaum, Hk'

_publ_section_title
;
Eine neue Phase der Zusammensetzung Ba Pb1.5 Mn6 Al2 O16
;
_journal_name_full 'Journal of Alloys Compd.'
_journal_page_first 37
_journal_page_last 40
_journal_paper_doi 10.1016/0925-8388(93)90513-M
_journal_volume 202
_journal_year 1993
_chemical_formula_structural 'Ba Pb1.5 (Mn6 Al2) O16'
_chemical_formula_sum 'Al2 Ba Mn6 O16 Pb1.5'
_chemical_name_systematic
;
Barium lead manganese aluminium oxide (1/1.5/6/2/16)
;
_space_group_IT_number 62
_symmetry_cell_setting orthorhombic
_symmetry_Int_Tables_number 62
_symmetry_space_group_name_Hall '-P 2ac 2n'
_symmetry_space_group_name_H-M 'P n m a'
_cell_angle_alpha 90
_cell_angle_beta 90
_cell_angle_gamma 90
_cell_formula_units_Z 1
_cell_length_a 9.219(3)
_cell_length_b 2.8285(12)
_cell_length_c 12.113(3)
_cell_volume 315.9
_refine_ls_R_factor_all 0.109
_cod_database_code 2002658

loop_
_symmetry_equiv_pos_as_xyz
x,y,z
1/2+x,1/2-y,1/2-z
-x,1/2+y,-z
1/2-x,-y,1/2+z
-x,-y,-z
1/2-x,1/2+y,1/2+z
x,1/2-y,z
1/2+x,y,1/2-z

loop_
_atom_site_label
_atom_site_type_symbol
_atom_site_symmetry_multiplicity
_atom_site_Wyckoff_symbol
_atom_site_fract_x
_atom_site_fract_y
_atom_site_fract_z
_atom_site_occupancy
_atom_site_attached_hydrogens
_atom_site_calc_flag
Al1 Al3+ 4 c 0.0139(4) 0.25 0.6088(3) 0.25 0 d
Mn1 Mn4+ 4 c 0.0139(4) 0.25 0.6088(3) 0.75 0 d
Al2 Al3+ 4 c 0.6941(4) 0.25 0.3310(3) 0.25 0 d
Mn2 Mn4+ 4 c 0.6941(4) 0.25 0.3310(3) 0.75 0 d
Ba1 Ba2+ 4 c 0.8602(5) 0.25 0.1038(5) 0.25 0 d
Pb1 Pb2+ 4 c 0.1519(8) 0.25 0.9205(6) 0.125 0 d
Pb2 Pb2+ 8 d 0.1465(7) 0.9593(22) 0.9067(5) 0.125 0 d
O1 O2- 4 c 0.5908(17) 0.25 0.1714(14) 1. 0 d
O2 O2- 4 c 0.1753(18) 0.25 0.7165(14) 1. 0 d
O3 O2- 4 c 0.9095(16) 0.25 0.9022(14) 1. 0 d
O4 O2- 4 c 0.3857(19) 0.25 0.0295(15) 1. 0 d

loop_
_atom_type_symbol
_atom_type_oxidation_number
Al3+ 3.000
Mn4+ 3.500
Ba2+ 2.000
Pb2+ 2.000
O2- -2.000
